data_2235207
loop_
_publ_author_name
'El-Emam, Ali A.'
'Al-Omar, Mohamed A.'
'Al-Tamimi, Abdul-Malek S.'
'Ng, Seik Weng'
'Tiekink, Edward R. T.'

_publ_section_title
;
 3-(Adamantan-1-yl)-1-[(4-benzylpiperazin-1-yl)methyl]-4-[(<i>E</i>)-(2-hydroxybenzylidene)amino]-1<i>H</i>-1,2,4-triazole-5(4<i>H</i>)-thione
;
_journal_coeditor_code QM2068
_journal_issue 6
_journal_name_full 'Acta Crystallographica Section E'
_journal_page_first o1766
_journal_page_last o1767
_journal_paper_doi 10.1107/S1600536812021204
_journal_volume 68
_journal_year 2012
_chemical_formula_iupac 'C31 H38 N6 O S'
_chemical_formula_moiety 'C31 H38 N6 O S'
_chemical_formula_sum 'C31 H38 N6 O S'
_chemical_formula_weight 542.73
_chemical_name_systematic
;
3-(Adamantan-1-yl)-1-[(4-benzylpiperazin-1-yl)methyl]-4-[(<i>E</i>)-(2-
hydroxybenzylidene)amino]-1<i>H</i>-1,2,4-triazole-5(4<i>H</i>)-thione
;
_space_group_IT_number 14
_symmetry_cell_setting monoclinic
_symmetry_space_group_name_Hall '-P 2yn'
_symmetry_space_group_name_H-M 'P 1 21/n 1'
_atom_sites_solution_hydrogens geom
_atom_sites_solution_primary direct
_atom_sites_solution_secondary difmap
_audit_creation_method SHELXL-97
_cell_angle_alpha 90.00
_cell_angle_beta 101.222(4)
_cell_angle_gamma 90.00
_cell_formula_units_Z 4
_cell_length_a 10.6015(5)
_cell_length_b 12.0283(7)
_cell_length_c 22.7865(12)
_cell_measurement_reflns_used 3530
_cell_measurement_temperature 100(2)
_cell_measurement_theta_max 27.5020
_cell_measurement_theta_min 2.3107
_cell_volume 2850.1(3)
_computing_cell_refinement 'CrysAlis PRO (Agilent, 2011)'
_computing_data_collection 'CrysAlis PRO (Agilent, 2011)'
_computing_data_reduction 'CrysAlis PRO (Agilent, 2011)'
_computing_molecular_graphics
;
ORTEP-3 (Farrugia, 1997) and DIAMOND (Brandenburg, 2006)
;
_computing_publication_material 'publCIF (Westrip, 2010)'
_computing_structure_refinement 'SHELXL97 (Sheldrick, 2008)'
_computing_structure_solution 'SHELXS97 (Sheldrick, 2008)'
_diffrn_ambient_temperature 100(2)
_diffrn_detector_area_resol_mean 10.4041
_diffrn_measured_fraction_theta_full 0.991
_diffrn_measured_fraction_theta_max 0.991
_diffrn_measurement_device_type 'Agilent SuperNova Dual diffractometer with an Atlas detector'
_diffrn_measurement_method '\w scan'
_diffrn_radiation_monochromator Mirror
_diffrn_radiation_source 'SuperNova (Mo) X-ray Source'
_diffrn_radiation_type MoK\a
_diffrn_radiation_wavelength 0.71073
_diffrn_reflns_av_R_equivalents 0.0320
_diffrn_reflns_av_sigmaI/netI 0.0625
_diffrn_reflns_limit_h_max 9
_diffrn_reflns_limit_h_min -13
_diffrn_reflns_limit_k_max 15
_diffrn_reflns_limit_k_min -10
_diffrn_reflns_limit_l_max 29
_diffrn_reflns_limit_l_min -20
_diffrn_reflns_number 11447
_diffrn_reflns_theta_full 27.56
_diffrn_reflns_theta_max 27.56
_diffrn_reflns_theta_min 2.32
_diffrn_standards_decay_% 0
_diffrn_standards_interval_count 0
_diffrn_standards_interval_time 0
_diffrn_standards_number 0
_exptl_absorpt_coefficient_mu 0.149
_exptl_absorpt_correction_T_max 1.0000
_exptl_absorpt_correction_T_min 0.57039
_exptl_absorpt_correction_type multi-scan
_exptl_absorpt_process_details '(CrysAlis PRO; Agilent, 2011)'
_exptl_crystal_colour colourless
_exptl_crystal_density_diffrn 1.265
_exptl_crystal_density_method 'not measured'
_exptl_crystal_description prism
_exptl_crystal_F_000 1160
_exptl_crystal_size_max 0.40
_exptl_crystal_size_mid 0.40
_exptl_crystal_size_min 0.10
_refine_diff_density_max 0.275
_refine_diff_density_min -0.290
_refine_ls_extinction_method none
_refine_ls_goodness_of_fit_ref 1.021
_refine_ls_hydrogen_treatment constr
_refine_ls_matrix_type full
_refine_ls_number_parameters 364
_refine_ls_number_reflns 6530
_refine_ls_number_restraints 0
_refine_ls_restrained_S_all 1.021
_refine_ls_R_factor_all 0.0830
_refine_ls_R_factor_gt 0.0517
_refine_ls_shift/su_max 0.001
_refine_ls_shift/su_mean 0.000
_refine_ls_structure_factor_coef Fsqd
_refine_ls_weighting_details 'calc w=1/[\s^2^(Fo^2^)+(0.0420P)^2^+0.8430P] where P=(Fo^2^+2Fc^2^)/3'
_refine_ls_weighting_scheme calc
_refine_ls_wR_factor_gt 0.1064
_refine_ls_wR_factor_ref 0.1248
_reflns_number_gt 4526
_reflns_number_total 6530
_reflns_threshold_expression I>2\s(I)
_cod_data_source_file qm2068.cif
_cod_data_source_block I
_cod_original_sg_symbol_H-M 'P 21/n'
_cod_database_code 2235207
_cod_database_fobs_code 2235207

loop_
_symmetry_equiv_pos_as_xyz
'x, y, z'
'-x+1/2, y+1/2, -z+1/2'
'-x, -y, -z'
'x-1/2, -y-1/2, z-1/2'

loop_
_atom_site_type_symbol
_atom_site_label
_atom_site_fract_x
_atom_site_fract_y
_atom_site_fract_z
_atom_site_U_iso_or_equiv
_atom_site_adp_type
_atom_site_calc_flag
_atom_site_refinement_flags
_atom_site_occupancy
_atom_site_symmetry_multiplicity
_atom_site_disorder_assembly
_atom_site_disorder_group
S S1 0.26003(5) 0.62548(5) 0.73271(3) 0.03659(16) Uani d . 1 1 . .
O O1 0.67165(14) 0.49724(17) 0.61888(8) 0.0329(6) Uani d P 0.762(3) 1 A 1
H H1o 0.6498 0.5466 0.6410 0.049 Uiso calc PR 0.762(3) 1 A 1
O O1' 0.2282(5) 0.4574(5) 0.5670(3) 0.0324(18) Uani d P 0.238(3) 1 A 2
H H1o' 0.1859 0.4049 0.5780 0.049 Uiso calc PR 0.238(3) 1 A 2
N N1 0.51345(13) 0.62441(13) 0.66474(7) 0.0240(4) Uani d . 1 1 . .
N N2 0.48195(13) 0.70959(13) 0.70132(7) 0.0222(3) Uani d . 1 1 . .
N N3 0.51922(14) 0.86006(14) 0.75723(7) 0.0261(4) Uani d . 1 1 . .
N N4 0.40900(13) 0.80618(14) 0.76589(7) 0.0265(4) Uani d . 1 1 . .
N N5 0.41461(14) 0.82682(15) 0.87387(7) 0.0280(4) Uani d . 1 1 . .
N N6 0.61744(15) 0.77152(15) 0.97143(7) 0.0307(4) Uani d . 1 1 . .
C C1 0.68951(16) 0.82020(17) 0.69971(8) 0.0229(4) Uani d . 1 1 . .
C C2 0.74105(17) 0.93454(18) 0.72398(9) 0.0290(4) Uani d . 1 1 . .
H H2A 0.6806 0.9936 0.7061 0.035 Uiso calc R 1 1 . .
H H2B 0.7479 0.9366 0.7679 0.035 Uiso calc R 1 1 . .
C C3 0.87413(18) 0.95560(19) 0.70855(9) 0.0351(5) Uani d . 1 1 . .
H H3 0.9070 1.0298 0.7245 0.042 Uiso calc R 1 1 . .
C C4 0.8622(2) 0.9539(2) 0.64047(9) 0.0386(5) Uani d . 1 1 . .
H H4A 0.8029 1.0133 0.6221 0.046 Uiso calc R 1 1 . .
H H4B 0.9474 0.9677 0.6302 0.046 Uiso calc R 1 1 . .
C C5 0.81110(19) 0.84063(19) 0.61607(9) 0.0348(5) Uani d . 1 1 . .
H H5 0.8038 0.8395 0.5716 0.042 Uiso calc R 1 1 . .
C C6 0.67807(17) 0.82016(18) 0.63125(8) 0.0278(4) Uani d . 1 1 . .
H H6A 0.6439 0.7477 0.6146 0.033 Uiso calc R 1 1 . .
H H6B 0.6177 0.8792 0.6132 0.033 Uiso calc R 1 1 . .
C C7 0.78629(16) 0.73016(18) 0.72866(9) 0.0281(4) Uani d . 1 1 . .
H H7A 0.7946 0.7321 0.7727 0.034 Uiso calc R 1 1 . .
H H7B 0.7543 0.6557 0.7144 0.034 Uiso calc R 1 1 . .
C C8 0.91771(17) 0.7508(2) 0.71237(10) 0.0364(5) Uani d . 1 1 . .
H H8 0.9793 0.6915 0.7304 0.044 Uiso calc R 1 1 . .
C C9 0.90309(18) 0.7490(2) 0.64414(10) 0.0380(5) Uani d . 1 1 . .
H H9A 0.9881 0.7602 0.6332 0.046 Uiso calc R 1 1 . .
H H9B 0.8695 0.6758 0.6285 0.046 Uiso calc R 1 1 . .
C C10 0.96774(19) 0.8648(2) 0.73648(10) 0.0388(6) Uani d . 1 1 . .
H H10A 0.9768 0.8661 0.7805 0.047 Uiso calc R 1 1 . .
H H10B 1.0534 0.8785 0.7267 0.047 Uiso calc R 1 1 . .
C C11 0.56314(16) 0.79885(16) 0.71860(8) 0.0231(4) Uani d . 1 1 . .
C C12 0.38254(16) 0.71301(17) 0.73315(8) 0.0261(4) Uani d . 1 1 . .
C C13 0.34350(17) 0.84426(19) 0.81387(9) 0.0301(5) Uani d . 1 1 . .
H H13A 0.3250 0.9247 0.8083 0.036 Uiso calc R 1 1 . .
H H13B 0.2601 0.8051 0.8095 0.036 Uiso calc R 1 1 . .
C C14 0.52571(18) 0.90045(18) 0.89159(9) 0.0335(5) Uani d . 1 1 . .
H H14A 0.4996 0.9786 0.8827 0.040 Uiso calc R 1 1 . .
H H14B 0.5932 0.8815 0.8687 0.040 Uiso calc R 1 1 . .
C C15 0.5775(2) 0.88674(19) 0.95780(10) 0.0386(5) Uani d . 1 1 . .
H H15A 0.6520 0.9369 0.9703 0.046 Uiso calc R 1 1 . .
H H15B 0.5103 0.9075 0.9805 0.046 Uiso calc R 1 1 . .
C C16 0.50592(17) 0.6981(2) 0.95405(9) 0.0339(5) Uani d . 1 1 . .
H H16A 0.4395 0.7170 0.9775 0.041 Uiso calc R 1 1 . .
H H16B 0.5323 0.6199 0.9628 0.041 Uiso calc R 1 1 . .
C C17 0.45078(17) 0.71111(18) 0.88788(9) 0.0298(5) Uani d . 1 1 . .
H H17A 0.5154 0.6875 0.8644 0.036 Uiso calc R 1 1 . .
H H17B 0.3742 0.6628 0.8766 0.036 Uiso calc R 1 1 . .
C C18 0.6755(2) 0.7621(2) 1.03506(9) 0.0417(6) Uani d . 1 1 . .
H H18A 0.6078 0.7740 1.0588 0.050 Uiso calc R 1 1 . .
H H18B 0.7399 0.8220 1.0455 0.050 Uiso calc R 1 1 . .
C C19 0.74004(17) 0.65195(19) 1.05285(9) 0.0310(5) Uani d . 1 1 . .
C C20 0.75362(17) 0.6155(2) 1.11188(9) 0.0344(5) Uani d . 1 1 . .
H H20 0.7175 0.6578 1.1397 0.041 Uiso calc R 1 1 . .
C C21 0.81892(19) 0.5186(2) 1.13025(9) 0.0405(6) Uani d . 1 1 . .
H H21 0.8286 0.4956 1.1708 0.049 Uiso calc R 1 1 . .
C C22 0.87039(19) 0.4547(2) 1.09039(10) 0.0410(6) Uani d . 1 1 . .
H H22 0.9145 0.3875 1.1031 0.049 Uiso calc R 1 1 . .
C C23 0.85679(18) 0.4899(2) 1.03140(10) 0.0382(5) Uani d . 1 1 . .
H H23 0.8914 0.4465 1.0035 0.046 Uiso calc R 1 1 . .
C C24 0.79293(18) 0.5884(2) 1.01311(9) 0.0347(5) Uani d . 1 1 . .
H H24 0.7854 0.6125 0.9729 0.042 Uiso calc R 1 1 . .
C C25 0.41941(16) 0.57102(17) 0.63287(8) 0.0248(4) Uani d . 1 1 . .
H H25 0.3335 0.5914 0.6343 0.030 Uiso calc R 1 1 . .
C C26 0.44301(16) 0.48029(17) 0.59477(8) 0.0240(4) Uani d . 1 1 A .
C C27 0.33739(17) 0.42259(18) 0.56174(8) 0.0283(5) Uani d . 1 1 . .
H H27 0.2529 0.4435 0.5654 0.034 Uiso calc PR 0.762(3) 1 A 1
C C28 0.35374(19) 0.3367(2) 0.52428(9) 0.0359(5) Uani d . 1 1 A .
H H28 0.2811 0.3001 0.5013 0.043 Uiso calc R 1 1 . .
C C29 0.47679(19) 0.3037(2) 0.52021(9) 0.0370(5) Uani d . 1 1 . .
H H29 0.4883 0.2441 0.4944 0.044 Uiso calc R 1 1 A .
C C30 0.58288(19) 0.35642(19) 0.55309(9) 0.0341(5) Uani d . 1 1 A .
H H30 0.6669 0.3317 0.5508 0.041 Uiso calc R 1 1 . .
C C31 0.56677(17) 0.44516(18) 0.58934(8) 0.0276(4) Uani d . 1 1 . .
H H31 0.6401 0.4829 0.6109 0.033 Uiso calc PR 0.238(3) 1 A 2

loop_
_atom_site_aniso_label
_atom_site_aniso_U_11
_atom_site_aniso_U_22
_atom_site_aniso_U_33
_atom_site_aniso_U_12
_atom_site_aniso_U_13
_atom_site_aniso_U_23
S1 0.0313(3) 0.0351(3) 0.0467(3) -0.0086(2) 0.0159(2) -0.0070(3)
O1 0.0223(9) 0.0354(13) 0.0382(11) -0.0003(8) -0.0007(7) -0.0151(10)
O1' 0.022(3) 0.035(4) 0.039(4) -0.011(3) 0.001(2) 0.004(3)
N1 0.0281(8) 0.0193(9) 0.0243(8) 0.0006(7) 0.0045(6) -0.0031(7)
N2 0.0220(7) 0.0188(9) 0.0253(8) 0.0006(6) 0.0035(6) -0.0023(7)
N3 0.0268(8) 0.0241(10) 0.0272(8) 0.0007(7) 0.0049(6) -0.0011(8)
N4 0.0265(8) 0.0235(10) 0.0303(9) 0.0012(7) 0.0077(6) -0.0013(8)
N5 0.0276(8) 0.0261(10) 0.0319(9) 0.0049(7) 0.0098(6) -0.0022(8)
N6 0.0379(9) 0.0291(11) 0.0245(8) 0.0028(8) 0.0045(6) -0.0043(8)
C1 0.0238(9) 0.0221(11) 0.0226(9) -0.0035(8) 0.0043(7) -0.0013(8)
C2 0.0367(10) 0.0246(11) 0.0257(10) -0.0061(9) 0.0060(8) -0.0048(9)
C3 0.0399(11) 0.0299(13) 0.0362(12) -0.0135(9) 0.0090(8) -0.0107(10)
C4 0.0456(12) 0.0371(14) 0.0355(12) -0.0161(10) 0.0141(9) -0.0040(11)
C5 0.0422(11) 0.0376(14) 0.0274(11) -0.0156(10) 0.0133(8) -0.0103(10)
C6 0.0323(10) 0.0268(12) 0.0236(10) -0.0056(8) 0.0038(7) -0.0013(9)
C7 0.0250(9) 0.0281(12) 0.0294(10) -0.0006(8) 0.0006(7) 0.0009(9)
C8 0.0239(10) 0.0380(14) 0.0457(13) -0.0016(9) 0.0028(8) -0.0058(11)
C9 0.0290(10) 0.0391(14) 0.0495(13) -0.0104(9) 0.0166(9) -0.0165(12)
C10 0.0299(10) 0.0471(16) 0.0383(12) -0.0105(10) 0.0041(8) -0.0063(12)
C11 0.0257(9) 0.0207(11) 0.0214(9) 0.0021(8) 0.0008(7) 0.0022(8)
C12 0.0242(9) 0.0266(12) 0.0274(10) 0.0033(8) 0.0052(7) 0.0021(9)
C13 0.0282(10) 0.0295(12) 0.0340(11) 0.0085(9) 0.0094(8) -0.0026(10)
C14 0.0407(11) 0.0219(12) 0.0376(12) 0.0025(9) 0.0068(8) -0.0055(10)
C15 0.0472(12) 0.0302(13) 0.0372(12) 0.0036(10) 0.0055(9) -0.0079(11)
C16 0.0319(10) 0.0371(14) 0.0354(11) 0.0039(9) 0.0134(8) 0.0050(11)
C17 0.0265(9) 0.0278(12) 0.0356(11) -0.0005(8) 0.0074(8) -0.0021(10)
C18 0.0562(13) 0.0440(16) 0.0245(11) 0.0063(11) 0.0072(9) -0.0062(11)
C19 0.0303(10) 0.0360(13) 0.0270(10) -0.0021(9) 0.0061(7) -0.0032(10)
C20 0.0299(10) 0.0482(15) 0.0255(10) -0.0077(10) 0.0064(8) -0.0057(11)
C21 0.0436(12) 0.0486(16) 0.0270(11) -0.0115(11) 0.0015(9) 0.0031(11)
C22 0.0397(12) 0.0388(15) 0.0405(13) -0.0021(10) -0.0019(9) 0.0027(12)
C23 0.0368(11) 0.0407(15) 0.0376(12) -0.0005(10) 0.0088(9) -0.0040(11)
C24 0.0377(11) 0.0416(14) 0.0262(10) -0.0008(10) 0.0097(8) -0.0006(10)
C25 0.0248(9) 0.0248(11) 0.0235(9) -0.0002(8) 0.0020(7) 0.0033(9)
C26 0.0292(9) 0.0205(11) 0.0217(9) -0.0020(8) 0.0037(7) 0.0014(8)
C27 0.0283(10) 0.0304(12) 0.0254(10) -0.0076(8) 0.0035(7) 0.0021(9)
C28 0.0397(11) 0.0362(13) 0.0307(11) -0.0144(10) 0.0041(8) -0.0065(11)
C29 0.0477(12) 0.0324(13) 0.0322(11) -0.0070(10) 0.0107(9) -0.0106(11)
C30 0.0372(11) 0.0314(13) 0.0344(11) -0.0005(9) 0.0090(8) -0.0060(10)
C31 0.0300(10) 0.0258(11) 0.0259(10) -0.0032(8) 0.0026(7) -0.0008(9)

loop_
_atom_type_symbol
_atom_type_description
_atom_type_scat_dispersion_real
_atom_type_scat_dispersion_imag
_atom_type_scat_source
C C 0.0033 0.0016 'International Tables Vol C Tables 4.2.6.8 and 6.1.1.4'
H H 0.0000 0.0000 'International Tables Vol C Tables 4.2.6.8 and 6.1.1.4'
N N 0.0061 0.0033 'International Tables Vol C Tables 4.2.6.8 and 6.1.1.4'
O O 0.0106 0.0060 'International Tables Vol C Tables 4.2.6.8 and 6.1.1.4'
S S 0.1246 0.1234 'International Tables Vol C Tables 4.2.6.8 and 6.1.1.4'

loop_
_geom_angle_atom_site_label_1
_geom_angle_atom_site_label_2
_geom_angle_atom_site_label_3
_geom_angle
C31 O1 H1o 109.5
C27 O1' H1o' 109.5
C25 N1 N2 116.93(15)
C11 N2 C12 108.71(15)
C11 N2 N1 121.94(14)
C12 N2 N1 128.61(15)
C11 N3 N4 104.76(15)
C12 N4 N3 113.70(14)
C12 N4 C13 126.25(16)
N3 N4 C13 119.47(16)
C13 N5 C17 114.32(17)
C13 N5 C14 114.64(17)
C17 N5 C14 110.63(15)
C18 N6 C15 109.38(17)
C18 N6 C16 112.46(17)
C15 N6 C16 109.15(16)
C11 C1 C6 112.95(14)
C11 C1 C2 108.80(15)
C6 C1 C2 108.42(16)
C11 C1 C7 108.15(15)
C6 C1 C7 110.25(16)
C2 C1 C7 108.17(15)
C3 C2 C1 109.95(16)
C3 C2 H2A 109.7
C1 C2 H2A 109.7
C3 C2 H2B 109.7
C1 C2 H2B 109.7
H2A C2 H2B 108.2
C10 C3 C4 109.31(18)
C10 C3 C2 109.67(18)
C4 C3 C2 109.30(16)
C10 C3 H3 109.5
C4 C3 H3 109.5
C2 C3 H3 109.5
C5 C4 C3 109.49(18)
C5 C4 H4A 109.8
C3 C4 H4A 109.8
C5 C4 H4B 109.8
C3 C4 H4B 109.8
H4A C4 H4B 108.2
C9 C5 C4 109.74(17)
C9 C5 C6 109.24(17)
C4 C5 C6 109.68(17)
C9 C5 H5 109.4
C4 C5 H5 109.4
C6 C5 H5 109.4
C5 C6 C1 109.46(15)
C5 C6 H6A 109.8
C1 C6 H6A 109.8
C5 C6 H6B 109.8
C1 C6 H6B 109.8
H6A C6 H6B 108.2
C8 C7 C1 110.02(17)
C8 C7 H7A 109.7
C1 C7 H7A 109.7
C8 C7 H7B 109.7
C1 C7 H7B 109.7
H7A C7 H7B 108.2
C7 C8 C10 109.03(17)
C7 C8 C9 109.07(15)
C10 C8 C9 109.61(19)
C7 C8 H8 109.7
C10 C8 H8 109.7
C9 C8 H8 109.7
C5 C9 C8 110.21(18)
C5 C9 H9A 109.6
C8 C9 H9A 109.6
C5 C9 H9B 109.6
C8 C9 H9B 109.6
H9A C9 H9B 108.1
C3 C10 C8 109.80(16)
C3 C10 H10A 109.7
C8 C10 H10A 109.7
C3 C10 H10B 109.7
C8 C10 H10B 109.7
H10A C10 H10B 108.2
N3 C11 N2 110.28(16)
N3 C11 C1 123.49(17)
N2 C11 C1 126.09(17)
N4 C12 N2 102.50(15)
N4 C12 S1 127.33(14)
N2 C12 S1 130.17(15)
N5 C13 N4 114.97(15)
N5 C13 H13A 108.5
N4 C13 H13A 108.5
N5 C13 H13B 108.5
N4 C13 H13B 108.5
H13A C13 H13B 107.5
N5 C14 C15 109.01(18)
N5 C14 H14A 109.9
C15 C14 H14A 109.9
N5 C14 H14B 109.9
C15 C14 H14B 109.9
H14A C14 H14B 108.3
N6 C15 C14 110.42(18)
N6 C15 H15A 109.6
C14 C15 H15A 109.6
N6 C15 H15B 109.6
C14 C15 H15B 109.6
H15A C15 H15B 108.1
N6 C16 C17 109.94(17)
N6 C16 H16A 109.7
C17 C16 H16A 109.7
N6 C16 H16B 109.7
C17 C16 H16B 109.7
H16A C16 H16B 108.2
N5 C17 C16 110.46(18)
N5 C17 H17A 109.6
C16 C17 H17A 109.6
N5 C17 H17B 109.6
C16 C17 H17B 109.6
H17A C17 H17B 108.1
N6 C18 C19 114.52(18)
N6 C18 H18A 108.6
C19 C18 H18A 108.6
N6 C18 H18B 108.6
C19 C18 H18B 108.6
H18A C18 H18B 107.6
C24 C19 C20 118.6(2)
C24 C19 C18 121.94(19)
C20 C19 C18 119.41(19)
C21 C20 C19 120.7(2)
C21 C20 H20 119.7
C19 C20 H20 119.7
C20 C21 C22 120.7(2)
C20 C21 H21 119.6
C22 C21 H21 119.6
C21 C22 C23 119.1(2)
C21 C22 H22 120.5
C23 C22 H22 120.5
C24 C23 C22 120.2(2)
C24 C23 H23 119.9
C22 C23 H23 119.9
C19 C24 C23 120.7(2)
C19 C24 H24 119.6
C23 C24 H24 119.6
N1 C25 C26 120.69(16)
N1 C25 H25 119.7
C26 C25 H25 119.7
C27 C26 C31 117.66(18)
C27 C26 C25 118.77(16)
C31 C26 C25 123.56(16)
O1' C27 C28 122.6(3)
O1' C27 C26 115.9(3)
C28 C27 C26 121.40(18)
C28 C27 H27 119.3
C26 C27 H27 119.3
C27 C28 C29 119.47(18)
C27 C28 H28 120.3
C29 C28 H28 120.3
C30 C29 C28 120.8(2)
C30 C29 H29 119.6
C28 C29 H29 119.6
C31 C30 C29 119.85(19)
C31 C30 H30 120.1
C29 C30 H30 120.1
O1 C31 C30 118.39(18)
O1 C31 C26 120.87(19)
C30 C31 C26 120.74(17)
C30 C31 H31 119.6
C26 C31 H31 119.6

loop_
_geom_bond_atom_site_label_1
_geom_bond_atom_site_label_2
_geom_bond_distance
S1 C12 1.670(2)
O1 C31 1.338(2)
O1 H1o 0.8400
O1' C27 1.259(6)
O1' H1o' 0.8400
N1 C25 1.285(2)
N1 N2 1.402(2)
N2 C11 1.384(2)
N2 C12 1.391(2)
N3 C11 1.301(2)
N3 N4 1.384(2)
N4 C12 1.345(3)
N4 C13 1.477(2)
N5 C13 1.442(2)
N5 C17 1.462(3)
N5 C14 1.466(3)
N6 C18 1.465(3)
N6 C15 1.465(3)
N6 C16 1.467(3)
C1 C11 1.507(2)
C1 C6 1.541(3)
C1 C2 1.542(3)
C1 C7 1.548(3)
C2 C3 1.540(3)
C2 H2A 0.9900
C2 H2B 0.9900
C3 C10 1.529(3)
C3 C4 1.532(3)
C3 H3 1.0000
C4 C5 1.530(3)
C4 H4A 0.9900
C4 H4B 0.9900
C5 C9 1.527(3)
C5 C6 1.536(2)
C5 H5 1.0000
C6 H6A 0.9900
C6 H6B 0.9900
C7 C8 1.530(3)
C7 H7A 0.9900
C7 H7B 0.9900
C8 C10 1.533(3)
C8 C9 1.532(3)
C8 H8 1.0000
C9 H9A 0.9900
C9 H9B 0.9900
C10 H10A 0.9900
C10 H10B 0.9900
C13 H13A 0.9900
C13 H13B 0.9900
C14 C15 1.511(3)
C14 H14A 0.9900
C14 H14B 0.9900
C15 H15A 0.9900
C15 H15B 0.9900
C16 C17 1.515(3)
C16 H16A 0.9900
C16 H16B 0.9900
C17 H17A 0.9900
C17 H17B 0.9900
C18 C19 1.509(3)
C18 H18A 0.9900
C18 H18B 0.9900
C19 C24 1.384(3)
C19 C20 1.395(3)
C20 C21 1.378(3)
C20 H20 0.9500
C21 C22 1.381(3)
C21 H21 0.9500
C22 C23 1.390(3)
C22 H22 0.9500
C23 C24 1.387(3)
C23 H23 0.9500
C24 H24 0.9500
C25 C26 1.446(3)
C25 H25 0.9500
C26 C27 1.405(3)
C26 C31 1.407(2)
C27 C28 1.373(3)
C27 H27 0.9500
C28 C29 1.384(3)
C28 H28 0.9500
C29 C30 1.378(3)
C29 H29 0.9500
C30 C31 1.381(3)
C30 H30 0.9500
C31 H31 0.9500

loop_
_geom_hbond_atom_site_label_D
_geom_hbond_atom_site_label_H
_geom_hbond_atom_site_label_A
_geom_hbond_site_symmetry_A
_geom_hbond_distance_DH
_geom_hbond_distance_HA
_geom_hbond_distance_DA
_geom_hbond_angle_DHA
O1 H1o N1 . 0.84 1.89 2.632(2) 147
O1' H1o' N5 2_546 0.84 1.92 2.714(6) 158
C13 H13A S1 2_556 0.99 2.68 3.650(2) 166
C30 H30 N6 2_646 0.95 2.54 3.484(3) 172

loop_
_geom_torsion_atom_site_label_1
_geom_torsion_atom_site_label_2
_geom_torsion_atom_site_label_3
_geom_torsion_atom_site_label_4
_geom_torsion
C25 N1 N2 C11 -153.92(17)
C25 N1 N2 C12 37.0(3)
C11 N3 N4 C12 -0.5(2)
C11 N3 N4 C13 171.33(16)
C11 C1 C2 C3 176.65(15)
C6 C1 C2 C3 -60.2(2)
C7 C1 C2 C3 59.4(2)
C1 C2 C3 C10 -59.7(2)
C1 C2 C3 C4 60.1(2)
C10 C3 C4 C5 60.4(2)
C2 C3 C4 C5 -59.7(2)
C3 C4 C5 C9 -59.7(2)
C3 C4 C5 C6 60.3(2)
C9 C5 C6 C1 59.5(2)
C4 C5 C6 C1 -60.8(2)
C11 C1 C6 C5 -179.12(17)
C2 C1 C6 C5 60.2(2)
C7 C1 C6 C5 -58.0(2)
C11 C1 C7 C8 -178.13(16)
C6 C1 C7 C8 57.9(2)
C2 C1 C7 C8 -60.5(2)
C1 C7 C8 C10 61.0(2)
C1 C7 C8 C9 -58.6(2)
C4 C5 C9 C8 58.9(2)
C6 C5 C9 C8 -61.4(2)
C7 C8 C9 C5 60.9(2)
C10 C8 C9 C5 -58.4(2)
C4 C3 C10 C8 -60.2(2)
C2 C3 C10 C8 59.6(2)
C7 C8 C10 C3 -60.3(2)
C9 C8 C10 C3 59.1(2)
N4 N3 C11 N2 1.70(19)
N4 N3 C11 C1 -174.38(16)
C12 N2 C11 N3 -2.4(2)
N1 N2 C11 N3 -173.33(15)
C12 N2 C11 C1 173.59(17)
N1 N2 C11 C1 2.6(3)
C6 C1 C11 N3 -130.8(2)
C2 C1 C11 N3 -10.4(2)
C7 C1 C11 N3 106.9(2)
C6 C1 C11 N2 53.8(3)
C2 C1 C11 N2 174.19(17)
C7 C1 C11 N2 -68.5(2)
N3 N4 C12 N2 -0.9(2)
C13 N4 C12 N2 -172.05(16)
N3 N4 C12 S1 178.77(14)
C13 N4 C12 S1 7.6(3)
C11 N2 C12 N4 1.88(19)
N1 N2 C12 N4 172.08(16)
C11 N2 C12 S1 -177.78(15)
N1 N2 C12 S1 -7.6(3)
C17 N5 C13 N4 -57.1(2)
C14 N5 C13 N4 72.1(2)
C12 N4 C13 N5 103.4(2)
N3 N4 C13 N5 -67.3(2)
C13 N5 C14 C15 170.69(16)
C17 N5 C14 C15 -58.3(2)
C18 N6 C15 C14 176.07(17)
C16 N6 C15 C14 -60.5(2)
N5 C14 C15 N6 60.0(2)
C18 N6 C16 C17 -179.65(17)
C15 N6 C16 C17 58.8(2)
C13 N5 C17 C16 -171.07(15)
C14 N5 C17 C16 57.7(2)
N6 C16 C17 N5 -57.8(2)
C15 N6 C18 C19 -170.56(18)
C16 N6 C18 C19 68.0(2)
N6 C18 C19 C24 28.6(3)
N6 C18 C19 C20 -155.13(18)
C24 C19 C20 C21 0.4(3)
C18 C19 C20 C21 -176.06(19)
C19 C20 C21 C22 -1.1(3)
C20 C21 C22 C23 0.7(3)
C21 C22 C23 C24 0.3(3)
C20 C19 C24 C23 0.7(3)
C18 C19 C24 C23 177.0(2)
C22 C23 C24 C19 -1.1(3)
N2 N1 C25 C26 -178.69(16)
N1 C25 C26 C27 178.57(18)
N1 C25 C26 C31 -0.6(3)
C31 C26 C27 O1' -179.0(3)
C25 C26 C27 O1' 1.8(4)
C31 C26 C27 C28 -1.6(3)
C25 C26 C27 C28 179.19(19)
O1' C27 C28 C29 179.2(4)
C26 C27 C28 C29 2.0(3)
C27 C28 C29 C30 -0.3(3)
C28 C29 C30 C31 -1.8(3)
C29 C30 C31 O1 -177.4(2)
C29 C30 C31 C26 2.2(3)
C27 C26 C31 O1 179.11(19)
C25 C26 C31 O1 -1.7(3)
C27 C26 C31 C30 -0.5(3)
C25 C26 C31 C30 178.67(19)
